data_2103160
loop_
_publ_author_name
'Budzianowski, Armand'
'Katrusiak, Andrzej'

_publ_section_title
;
 Coupling of the lactone-ring conformation with crystal symmetry in
 6-hydroxy-4,4,5,7,8-pentamethyl-3,4-dihydrocoumarin
;
_journal_issue 1
_journal_name_full 'Acta Crystallographica Section B'
_journal_page_first 125
_journal_page_last 133
_journal_paper_doi 10.1107/S0108768101017955
_journal_volume 58
_journal_year 2002
_chemical_formula_sum 'C14 H18 O3'
_chemical_formula_weight 234.28
_chemical_name_systematic
;
6-hydrohy-4,4,5,7,8-pentamethyl-3,4-dihydrocoumarin
;
_space_group_IT_number 14
_symmetry_cell_setting P21/c
_symmetry_space_group_name_Hall '-P 2ybc'
_symmetry_space_group_name_H-M 'P 1 21/c 1'
_atom_sites_solution_hydrogens geom
_atom_sites_solution_primary direct
_atom_sites_solution_secondary difmap
_audit_creation_method SHELXL-97
_cell_angle_alpha 90.00
_cell_angle_beta 94.39(4)
_cell_angle_gamma 90.00
_cell_formula_units_Z 4
_cell_length_a 9.768(6)
_cell_length_b 6.933(3)
_cell_length_c 19.130(4)
_cell_measurement_temperature 285.00(10)
_cell_volume 1291.7(10)
_computing_structure_refinement 'SHELXL-97 (Sheldrick, 1997)'
_computing_structure_solution 'SHELXS-97 (Sheldrick, 1990)'
_diffrn_ambient_temperature 285.00(10)
_diffrn_measured_fraction_theta_full .913
_diffrn_measured_fraction_theta_max .913
_diffrn_radiation_monochromator graphite
_diffrn_radiation_source 'fine-focus sealed tube'
_diffrn_radiation_type MoK\a
_diffrn_radiation_wavelength .71073
_diffrn_reflns_av_R_equivalents .0199
_diffrn_reflns_av_sigmaI/netI .0262
_diffrn_reflns_limit_h_max 13
_diffrn_reflns_limit_h_min -6
_diffrn_reflns_limit_k_max 9
_diffrn_reflns_limit_k_min -9
_diffrn_reflns_limit_l_max 25
_diffrn_reflns_limit_l_min -26
_diffrn_reflns_number 7944
_diffrn_reflns_theta_full 29.57
_diffrn_reflns_theta_max 29.57
_diffrn_reflns_theta_min 3.72
_exptl_absorpt_coefficient_mu .084
_exptl_crystal_colour colourlees
_exptl_crystal_density_diffrn 1.205
_exptl_crystal_density_method 'not measured'
_exptl_crystal_F_000 504
_exptl_crystal_size_max .44
_exptl_crystal_size_mid .38
_exptl_crystal_size_min .12
_refine_diff_density_max .348
_refine_diff_density_min -.220
_refine_ls_extinction_coef .002(3)
_refine_ls_extinction_expression Fc^*^=kFc[1+0.001xFc^2^\l^3^/sin(2\q)]^-1/4^
_refine_ls_extinction_method SHELXL
_refine_ls_goodness_of_fit_ref 1.038
_refine_ls_hydrogen_treatment mixed
_refine_ls_matrix_type full
_refine_ls_number_parameters 275
_refine_ls_number_reflns 3313
_refine_ls_number_restraints 0
_refine_ls_restrained_S_all 1.038
_refine_ls_R_factor_all .1131
_refine_ls_R_factor_gt .0642
_refine_ls_shift/su_max 1.085
_refine_ls_shift/su_mean .006
_refine_ls_structure_factor_coef Fsqd
_refine_ls_weighting_details 'calc w=1/[\s^2^(Fo^2^)+(0.1297P)^2^+0.0000P] where P=(Fo^2^+2Fc^2^)/3'
_refine_ls_weighting_scheme calc
_refine_ls_wR_factor_gt .1951
_refine_ls_wR_factor_ref .2248
_reflns_number_gt 1715
_reflns_number_total 3313
_reflns_threshold_expression >2sigma(I)
_cod_data_source_file bm0046.cif
_cod_data_source_block cum285
_cod_original_sg_symbol_H-M monoclinic
_cod_database_code 2103160

loop_
_symmetry_equiv_pos_as_xyz
'x, y, z'
'x, -y+1/2, z+1/2'
'-x, -y, -z'
'-x, y-1/2, -z-1/2'

loop_
_atom_site_label
_atom_site_fract_x
_atom_site_fract_y
_atom_site_fract_z
_atom_site_U_iso_or_equiv
_atom_site_adp_type
_atom_site_calc_flag
_atom_site_refinement_flags
_atom_site_occupancy
_atom_site_type_symbol
O1 .10328(12) .23771(18) .24761(7) .0593(4) Uani d . 1 O
O2 -.11509(14) .2375(2) .26193(12) .0963(7) Uani d . 1 O
O6 .65005(13) .25892(16) .33843(9) .0588(4) Uani d . 1 O
H6 .715(3) .247(3) .3034(17) .105(10) Uiso d . 1 H
C2 -.00100(19) .2660(3) .28728(13) .0647(6) Uani d . 1 C
C3 .0379(2) .3603(4) .35627(14) .0689(10) Uani d P .853(6) C
H3A -.0401 .3560 .3849 .106(10) Uiso d P .853(6) H
H3B .0581 .4968 .3485 .080(8) Uiso d P .853(6) H
C3' .0387(13) .158(3) .3562(7) .078(7) Uani d P .147(6) C
H3C .0578 .0174 .3454 .19(13) Uiso d P .147(6) H
H3D -.0447 .1489 .3837 .18(10) Uiso d P .147(6) H
C4 .1636(2) .2644(3) .39574(11) .0632(6) Uani d . 1 C
C41 .1960(4) .3968(8) .46015(19) .1131(17) Uani d P .853(6) C
H41A .2163 .5238 .4447 .23(4) Uiso d P .853(6) H
H41B .2713 .3458 .4889 .20(2) Uiso d P .853(6) H
H41C .1157 .4023 .4872 .126(11) Uiso d P .853(6) H
C41' .199(2) .113(5) .4626(10) .113(10) Uani d P .147(6) C
H41D .1193 .1182 .4916 .012(19) Uiso d P .147(6) H
H41E .2778 .1458 .4875 .12(7) Uiso d P .147(6) H
H41F .2000 -.0168 .4435 1.0(11) Uiso d P .147(6) H
C42 .1273(4) .0584(7) .4159(3) .1091(17) Uani d P .853(6) C
H42A .0573 .0649 .4491 .143(13) Uiso d P .853(6) H
H42B .2094 .0021 .4408 .129(18) Uiso d P .853(6) H
H42C .0996 -.0124 .3768 .18(3) Uiso d P .853(6) H
C42' .1252(17) .471(3) .4094(11) .095(8) Uani d P .147(6) C
H42D .0608 .4451 .4486 .06(4) Uiso d P .147(6) H
H42E .1057 .5270 .3775 2(3) Uiso d P .147(6) H
H42F .2138 .5056 .4419 .05(6) Uiso d P .147(6) H
C5 .42048(17) .2570(2) .36645(9) .0431(4) Uani d . 1 C
C51 .4814(3) .2428(4) .44148(12) .0711(7) Uani d . 1 C
H51A .423(6) .177(10) .475(3) .074(18) Uiso d P .50 H
H51B .542(5) .378(7) .453(2) .066(12) Uiso d P .50 H
H51C .574(4) .133(6) .4421(17) .048(10) Uiso d P .50 H
H51D .577(7) .256(9) .445(3) .079(16) Uiso d P .50 H
H51E .433(7) .116(10) .460(4) .10(3) Uiso d P .50 H
H51F .451(5) .376(7) .467(2) .075(12) Uiso d P .50 H
C6 .51400(16) .2593(2) .31461(10) .0430(4) Uani d . 1 C
C7 .47287(16) .26209(19) .24283(9) .0401(4) Uani d . 1 C
C71 .5799(2) .2638(3) .19008(12) .0527(5) Uani d . 1 C
H71A .666(5) .353(6) .211(2) .052(12) Uiso d P .50 H
H71B .539(3) .312(5) .1414(18) .035(8) Uiso d P .50 H
H71C .636(3) .146(4) .1935(14) .015(6) Uiso d P .50 H
H71D .556(4) .182(7) .152(2) .061(12) Uiso d P .50 H
H71E .694(9) .206(11) .209(4) .14(3) Uiso d P .50 H
H71F .626(4) .387(6) .185(2) .047(11) Uiso d P .50 H
C8 .33363(17) .2584(2) .22200(9) .0402(4) Uani d . 1 C
C81 .2801(2) .2564(3) .14591(10) .0554(5) Uani d . 1 C
H81A .394(10) .301(12) .115(4) .18(3) Uiso d P .50 H
H81B .198(4) .369(6) .137(2) .062(11) Uiso d P .50 H
H81C .211(5) .139(7) .135(2) .083(15) Uiso d P .50 H
H81D .183(4) .248(6) .142(2) .038(10) Uiso d P .50 H
H81E .310(3) .369(4) .1223(15) .025(7) Uiso d P .50 H
H81F .322(3) .142(4) .1225(15) .031(7) Uiso d P .50 H
C9 .24061(15) .2568(2) .27413(9) .0404(4) Uani d . 1 C
C10 .27948(17) .2605(2) .34580(9) .0432(4) Uani d . 1 C

loop_
_atom_site_aniso_label
_atom_site_aniso_U_11
_atom_site_aniso_U_22
_atom_site_aniso_U_33
_atom_site_aniso_U_12
_atom_site_aniso_U_13
_atom_site_aniso_U_23
O1 .0297(7) .0912(11) .0572(8) -.0028(5) .0038(6) -.0045(6)
O2 .0324(8) .1445(19) .1126(16) -.0033(7) .0080(8) -.0141(10)
O6 .0328(7) .0701(9) .0720(9) .0010(5) -.0063(6) -.0037(6)
C2 .0309(9) .0837(15) .0806(15) .0025(8) .0117(9) .0036(11)
C3 .0450(12) .093(3) .0706(16) .0158(13) .0189(11) .0000(14)
C3' .044(7) .14(2) .051(8) -.030(9) .013(6) .027(10)
C4 .0504(11) .0904(16) .0512(11) .0091(9) .0184(9) .0034(9)
C41 .084(2) .197(5) .0594(18) .051(3) .0124(19) -.034(3)
C41' .087(14) .21(3) .046(9) -.046(15) .009(10) .052(15)
C42 .081(2) .131(3) .121(4) .012(2) .047(3) .063(3)
C42' .053(9) .144(17) .091(14) -.012(10) .031(10) -.051(13)
C5 .0415(9) .0431(9) .0441(9) .0028(6) -.0001(7) -.0033(6)
C51 .0623(14) .101(2) .0485(12) .0060(13) -.0073(10) -.0012(12)
C6 .0303(8) .0404(9) .0578(10) .0020(6) .0006(7) .0002(7)
C7 .0334(8) .0381(8) .0496(9) .0005(5) .0083(6) .0002(6)
C71 .0419(10) .0527(12) .0657(13) .0001(8) .0187(9) .0003(10)
C8 .0358(8) .0422(9) .0430(9) .0005(6) .0053(6) -.0008(6)
C81 .0495(11) .0737(15) .0428(10) -.0023(10) .0022(8) .0003(9)
C9 .0284(7) .0464(9) .0466(9) -.0002(6) .0035(6) -.0017(7)
C10 .0399(9) .0466(9) .0440(9) .0003(6) .0085(7) -.0005(7)

loop_
_atom_type_symbol
_atom_type_description
_atom_type_scat_dispersion_real
_atom_type_scat_dispersion_imag
_atom_type_scat_source
C C .0033 .0016 'International Tables Vol C Tables 4.2.6.8 and 6.1.1.4'
H H .0000 .0000 'International Tables Vol C Tables 4.2.6.8 and 6.1.1.4'
O O .0106 .0060 'International Tables Vol C Tables 4.2.6.8 and 6.1.1.4'

loop_
_geom_angle_atom_site_label_1
_geom_angle_atom_site_label_2
_geom_angle_atom_site_label_3
_geom_angle
C2 O1 C9 122.16(16)
C6 O6 H6 116(2)
O2 C2 O1 118.3(2)
O2 C2 C3 126.5(2)
O1 C2 C3 114.44(17)
O2 C2 C3' 115.7(5)
O1 C2 C3' 105.3(6)
C3 C2 C3' 54.9(8)
C3' C3 C42' 120.8(12)
C3' C3 C2 64.1(6)
C42' C3 C2 157.1(6)
C3' C3 C4 64.2(6)
C42' C3 C4 59.6(9)
C2 C3 C4 112.49(19)
C3' C3 H3A 88.5(5)
C42' C3 H3A 93.7(5)
C2 C3 H3A 109.0(2)
C4 C3 H3A 109.9(2)
C3' C3 H3B 164.6(5)
C42' C3 H3B 59.7(10)
C2 C3 H3B 109.3(2)
C4 C3 H3B 109.1(2)
H3A C3 H3B 106.9(2)
C3' C3 H42E 146.8(6)
C42' C3 H42E 29.5(10)
C2 C3 H42E 135.3(2)
C4 C3 H42E 82.56(16)
H3A C3 H42E 103.9(2)
H3B C3 H42E 30.30(9)
C3 C3' C2 61.0(7)
C3 C3' C42 116.8(12)
C2 C3' C42 160.4(9)
C3 C3' C4 62.3(8)
C2 C3' C4 108.8(10)
C42 C3' C4 58.8(6)
C3 C3' H3C 163.8(11)
C2 C3' H3C 109.2(12)
C42 C3' H3C 67.6(10)
C4 C3' H3C 113.5(12)
C3 C3' H3D 93.5(16)
C2 C3' H3D 108.6(13)
C42 C3' H3D 90.8(9)
C4 C3' H3D 114.2(14)
H3C C3' H3D 102.2(14)
C3 C3' H42C 150.1(11)
C2 C3' H42C 137.8(14)
C42 C3' H42C 36.1(5)
C4 C3' H42C 87.8(8)
H3C C3' H42C 31.5(6)
H3D C3' H42C 98.3(12)
C42' C4 C42 141.1(7)
C42' C4 C10 109.3(6)
C42 C4 C10 109.64(19)
C42' C4 C3 58.4(8)
C42 C4 C3 109.6(3)
C10 C4 C3 107.47(16)
C42' C4 C41 48.6(9)
C42 C4 C41 113.0(3)
C10 C4 C41 112.9(2)
C3 C4 C41 103.9(2)
C42' C4 C3' 109.5(11)
C42 C4 C3' 59.8(7)
C10 C4 C3' 105.9(5)
C3 C4 C3' 53.5(8)
C41 C4 C3' 139.9(6)
C42' C4 C41' 120.2(14)
C42 C4 C41' 42.1(10)
C10 C4 C41' 110.4(8)
C3 C4 C41' 139.0(7)
C41 C4 C41' 75.2(12)
C3' C4 C41' 100.5(11)
C42' C41 C4 63.9(8)
C42' C41 C41' 115.5(12)
C4 C41 C41' 55.1(6)
C42' C41 H41A 60.1(9)
C4 C41 H41A 109.6(3)
C41' C41 H41A 158.0(5)
C42' C41 H41B 162.2(7)
C4 C41 H41B 110.0(4)
C41' C41 H41B 66.9(8)
H41A C41 H41B 110.5(5)
C42' C41 H41C 88.7(7)
C4 C41 H41C 108.8(4)
C41' C41 H41C 92.1(7)
H41A C41 H41C 108.9(4)
H41B C41 H41C 109.0(4)
C42' C41 H42D 46.1(6)
C4 C41 H42D 83.1(2)
C41' C41 H42D 105.0(7)
H41A C41 H42D 86.9(3)
H41B C41 H42D 151.7(4)
H41C C41 H42D 42.84(14)
C42' C41 H42F 56.1(9)
C4 C41 H42F 103.5(3)
C41' C41 H42F 152.8(6)
H41A C41 H42F 6.15(5)
H41B C41 H42F 113.0(5)
H41C C41 H42F 112.4(4)
H42D C41 H42F 86.7(3)
C42 C41' C4 62.5(9)
C42 C41' C41 107.8(17)
C4 C41' C41 49.6(8)
C42 C41' H41D 89.7(17)
C4 C41' H41D 107(2)
C41 C41' H41D 88(2)
C42 C41' H41E 158(3)
C4 C41' H41E 111.3(19)
C41 C41' H41E 77(2)
H41D C41' H41E 112(2)
C42 C41' H41F 55.2(15)
C4 C41' H41F 107.6(16)
C41 C41' H41F 156.6(14)
H41D C41' H41F 106(2)
H41E C41' H41F 113(3)
C42 C41' H42A 42.6(8)
C4 C41' H42A 82.5(11)
C41 C41' H42A 102.8(17)
H41D C41' H42A 47.2(9)
H41E C41' H42A 158.6(19)
H41F C41' H42A 75.9(16)
C42 C41' H42B 55.7(16)
C4 C41' H42B 102.2(15)
C41 C41' H42B 149.3(13)
H41D C41' H42B 115(3)
H41E C41' H42B 110(3)
H41F C41' H42B 9.0(4)
H42A C41' H42B 81.9(19)
C41' C42 C4 75.5(14)
C41' C42 C3' 134.1(18)
C4 C42 C3' 61.4(7)
C41' C42 H3C 165.8(8)
C4 C42 H3C 92.8(2)
C3' C42 H3C 39.2(8)
C41' C42 H41D 40.7(10)
C4 C42 H41D 90.9(3)
C3' C42 H41D 121.2(8)
H3C C42 H41D 149.9(2)
C41' C42 H41F 53.1(17)
C4 C42 H41F 116.8(4)
C3' C42 H41F 164.0(8)
H3C C42 H41F 129.4(5)
H41D C42 H41F 74.0(4)
C41' C42 H42A 83.7(11)
C4 C42 H42A 108.1(4)
C3' C42 H42A 94.6(6)
H3C C42 H42A 107.9(4)
H41D C42 H42A 43.1(3)
H41F C42 H42A 100.8(4)
C41' C42 H42B 48.2(17)
C4 C42 H42B 107.3(4)
C3' C42 H42B 158.2(5)
H3C C42 H42B 131.5(5)
H41D C42 H42B 75.2(4)
H41F C42 H42B 9.78(4)
H42A C42 H42B 106.9(5)
C41' C42 H42C 158.3(16)
C4 C42 H42C 110.8(3)
C3' C42 H42C 61.6(9)
H3C C42 H42C 22.39(15)
H41D C42 H42C 153.1(3)
H41F C42 H42C 107.7(4)
H42A C42 H42C 112.4(5)
H42B C42 H42C 111.2(4)
C41 C42' C3 124.9(18)
C41 C42' C4 67.6(12)
C3 C42' C4 62.0(7)
C41 C42' H3B 162.9(17)
C3 C42' H3B 40.5(6)
C4 C42' H3B 95.3(11)
C41 C42' H41A 46.6(9)
C3 C42' H41A 162.7(15)
C4 C42' H41A 102.6(16)
H3B C42' H41A 143.4(19)
C41 C42' H41C 38.2(7)
C3 C42' H41C 114.8(12)
C4 C42' H41C 84.9(13)
H3B C42' H41C 145.6(11)
H41A C42' H41C 68.6(12)
C41 C42' H42D 72.4(15)
C3 C42' H42D 93.4(11)
C4 C42' H42D 97.9(17)
H3B C42' H42D 112.3(15)
H41A C42' H42D 96.7(17)
H41C C42' H42D 34.5(8)
C41 C42' H42E 161.3(18)
C3 C42' H42E 67.0(14)
C4 C42' H42E 114.3(17)
H3B C42' H42E 26.7(8)
H41A C42' H42E 117(2)
H41C C42' H42E 156.0(17)
H42D C42' H42E 124(2)
C41 C42' H42F 42.3(9)
C3 C42' H42F 157.4(16)
C4 C42' H42F 96.7(16)
H3B C42' H42F 145.9(19)
H41A C42' H42F 5.85(12)
H41C C42' H42F 67.4(13)
H42D C42' H42F 97.5(18)
H42E C42' H42F 121(2)
C6 C5 C10 118.70(16)
C6 C5 C51 116.26(17)
C10 C5 C51 125.00(17)
C5 C51 H51A 116(3)
C5 C51 H51B 107(2)
H51A C51 H51B 125(4)
C5 C51 H51C 107.2(16)
H51A C51 H51C 100(4)
H51B C51 H51C 98(3)
C5 C51 H51D 112(3)
H51A C51 H51D 128(5)
H51B C51 H51D 53(3)
H51C C51 H51D 46(3)
C5 C51 H51E 103(4)
H51A C51 H51E 29(5)
H51B C51 H51E 149(4)
H51C C51 H51E 80(4)
H51D C51 H51E 121(5)
C5 C51 H51F 106(2)
H51A C51 H51F 85(4)
H51B C51 H51F 51(2)
H51C C51 H51F 140(3)
H51D C51 H51F 101(4)
H51E C51 H51F 113(5)
O6 C6 C5 115.66(17)
O6 C6 C7 121.57(16)
C5 C6 C7 122.76(15)
C8 C7 C6 118.84(15)
C8 C7 C71 121.51(17)
C6 C7 C71 119.64(15)
C7 C71 H71A 108(2)
C7 C71 H71B 111.3(17)
H71A C71 H71B 112(3)
C7 C71 H71C 111.2(15)
H71A C71 H71C 92(3)
H71B C71 H71C 120(2)
C7 C71 H71D 112(2)
H71A C71 H71D 140(3)
H71B C71 H71D 56(3)
H71C C71 H71D 70(3)
C7 C71 H71E 118(4)
H71A C71 H71E 54(4)
H71B C71 H71E 131(4)
H71C C71 H71E 38(4)
H71D C71 H71E 102(5)
C7 C71 H71F 115(2)
H71A C71 H71F 36(3)
H71B C71 H71F 78(3)
H71C C71 H71F 118(3)
H71D C71 H71F 123(3)
H71E C71 H71F 84(4)
C7 C8 C9 118.10(15)
C7 C8 C81 122.49(16)
C9 C8 C81 119.41(16)
C8 C81 H81A 101(4)
C8 C81 H81B 109.2(19)
H81A C81 H81B 112(4)
C8 C81 H81C 111(2)
H81A C81 H81C 129(4)
H81B C81 H81C 94(4)
C8 C81 H81D 111(2)
H81A C81 H81D 147(5)
H81B C81 H81D 48(2)
H81C C81 H81D 48(3)
C8 C81 H81E 110.4(17)
H81A C81 H81E 46(4)
H81B C81 H81E 67(2)
H81C C81 H81E 138(3)
H81D C81 H81E 111(3)
C8 C81 H81F 108.1(16)
H81A C81 H81F 67(4)
H81B C81 H81F 142(3)
H81C C81 H81F 66(3)
H81D C81 H81F 111(3)
H81E C81 H81F 106(3)
C10 C9 C8 123.89(15)
C10 C9 O1 122.53(15)
C8 C9 O1 113.45(15)
C9 C10 C5 117.63(16)
C9 C10 C4 116.96(16)
C5 C10 C4 125.40(17)

loop_
_geom_bond_atom_site_label_1
_geom_bond_atom_site_label_2
_geom_bond_distance
O1 C2 1.331(2)
O1 C9 1.403(2)
O2 C2 1.197(3)
O6 C6 1.371(2)
O6 H6 .96(3)
C2 C3 1.496(4)
C2 C3' 1.538(15)
C3 C3' 1.40(2)
C3 C42' 1.487(19)
C3 C4 1.542(3)
C3 H3A .972(2)
C3 H3B .980(3)
C3 H42E 1.377(3)
C3' C42 1.543(16)
C3' C4 1.568(15)
C3' H3C 1.02(2)
C3' H3D 1.005(12)
C3' H42C 1.37(2)
C4 C42' 1.51(2)
C4 C42 1.528(4)
C4 C10 1.537(2)
C4 C41 1.549(4)
C4 C41' 1.67(2)
C41 C42' 1.26(3)
C41 C41' 1.97(4)
C41 H41A .954(6)
C41 H41B .953(4)
C41 H41C .972(3)
C41 H42D 1.364(4)
C41 H42F .855(6)
C41' C42 1.15(2)
C41' H41D .987(19)
C41' H41E .91(2)
C41' H41F .97(4)
C41' H42A 1.42(2)
C41' H42B .89(4)
C42 H3C 1.490(7)
C42 H41D 1.515(6)
C42 H41F .999(4)
C42 H42A .969(3)
C42 H42B .982(4)
C42 H42C .917(7)
C42' H3B 1.30(2)
C42' H41A 1.138(19)
C42' H41C 1.57(2)
C42' H42D 1.031(16)
C42' H42E .74(3)
C42' H42F 1.05(2)
C5 C6 1.399(2)
C5 C10 1.404(2)
C5 C51 1.514(3)
C51 H51A .99(6)
C51 H51B 1.12(5)
C51 H51C 1.18(4)
C51 H51D .94(6)
C51 H51E 1.08(7)
C51 H51F 1.10(5)
C6 C7 1.401(3)
C7 C8 1.388(2)
C7 C71 1.508(2)
C71 H71A 1.10(4)
C71 H71B 1.04(4)
C71 H71C .98(3)
C71 H71D .94(5)
C71 H71E 1.22(9)
C71 H71F .98(4)
C8 C9 1.400(2)
C8 C81 1.509(3)
C81 H81A 1.34(9)
C81 H81B 1.12(4)
C81 H81C 1.07(5)
C81 H81D .95(4)
C81 H81E .96(3)
C81 H81F 1.01(3)
C9 C10 1.395(2)

loop_
_geom_torsion_atom_site_label_1
_geom_torsion_atom_site_label_2
_geom_torsion_atom_site_label_3
_geom_torsion_atom_site_label_4
_geom_torsion
C9 O1 C2 O2 -176.27(16)
C9 O1 C2 C3 12.8(3)
C9 O1 C2 C3' -45.2(8)
O2 C2 C3 C3' 98.0(6)
O1 C2 C3 C3' -92.0(6)
O2 C2 C3 C42' -154(3)
O1 C2 C3 C42' 16(3)
C3' C2 C3 C42' 108(3)
O2 C2 C3 C4 141.5(2)
O1 C2 C3 C4 -48.4(3)
C3' C2 C3 C4 43.6(6)
C42' C3 C3' C2 -154.5(7)
C4 C3 C3' C2 -135.0(5)
C42' C3 C3' C42 3.4(12)
C2 C3 C3' C42 157.9(10)
C4 C3 C3' C42 22.9(6)
C42' C3 C3' C4 -19.5(8)
C2 C3 C3' C4 135.0(5)
O2 C2 C3' C3 -118.0(4)
O1 C2 C3' C3 109.4(4)
O2 C2 C3' C42 153(4)
O1 C2 C3' C42 20(5)
C3 C2 C3' C42 -89(5)
O2 C2 C3' C4 -159.4(6)
O1 C2 C3' C4 68.0(12)
C3 C2 C3' C4 -41.4(8)
C3' C3 C4 C42' -160.6(10)
C2 C3 C4 C42' 156.0(8)
C3' C3 C4 C42 -21.9(6)
C42' C3 C4 C42 138.7(8)
C2 C3 C4 C42 -65.4(3)
C3' C3 C4 C10 97.2(6)
C42' C3 C4 C10 -102.3(8)
C2 C3 C4 C10 53.7(2)
C3' C3 C4 C41 -142.9(6)
C42' C3 C4 C41 17.7(8)
C2 C3 C4 C41 173.6(3)
C42' C3 C4 C3' 160.6(10)
C2 C3 C4 C3' -43.5(6)
C3' C3 C4 C41' -59.5(19)
C42' C3 C4 C41' 101.1(19)
C2 C3 C4 C41' -103.0(18)
C3 C3' C4 C42' 17.5(10)
C2 C3' C4 C42' 58.3(13)
C42 C3' C4 C42' -138.5(9)
C3 C3' C4 C42 156.0(7)
C2 C3' C4 C42 -163.2(14)
C3 C3' C4 C10 -100.2(5)
C2 C3' C4 C10 -59.4(12)
C42 C3' C4 C10 103.8(4)
C2 C3' C4 C3 40.8(8)
C42 C3' C4 C3 -156.0(7)
C3 C3' C4 C41 65.5(9)
C2 C3' C4 C41 106.3(8)
C42 C3' C4 C41 -90.6(11)
C3 C3' C4 C41' 144.9(11)
C2 C3' C4 C41' -174.3(14)
C42 C3' C4 C41' -11.1(12)
C42 C4 C41 C42' -138.9(8)
C10 C4 C41 C42' 96.0(8)
C3 C4 C41 C42' -20.2(8)
C3' C4 C41 C42' -69.0(13)
C41' C4 C41 C42' -157.8(11)
C42' C4 C41 C41' 157.8(11)
C42 C4 C41 C41' 18.9(7)
C10 C4 C41 C41' -106.2(7)
C3 C4 C41 C41' 137.6(7)
C3' C4 C41 C41' 88.8(13)
C42' C4 C41' C42 134.4(12)
C10 C4 C41' C42 -97.1(9)
C3 C4 C41' C42 59(2)
C41 C4 C41' C42 153.5(12)
C3' C4 C41' C42 14.4(14)
C42' C4 C41' C41 -19.1(9)
C42 C4 C41' C41 -153.5(12)
C10 C4 C41' C41 109.4(5)
C3 C4 C41' C41 -94.4(13)
C3' C4 C41' C41 -139.1(7)
C42' C41 C41' C42 -2.5(16)
C4 C41 C41' C42 -24.5(8)
C42' C41 C41' C4 22.1(9)
C41 C41' C42 C4 20.9(6)
C4 C41' C42 C3' -20.2(14)
C41 C41' C42 C3' 1(2)
C42' C4 C42 C41' -79.7(19)
C10 C4 C42 C41' 99.0(14)
C3 C4 C42 C41' -143.3(13)
C41 C4 C42 C41' -28.0(14)
C3' C4 C42 C41' -163.6(15)
C42' C4 C42 C3' 83.9(16)
C10 C4 C42 C3' -97.4(7)
C3 C4 C42 C3' 20.3(7)
C41 C4 C42 C3' 135.6(7)
C41' C4 C42 C3' 163.6(15)
C3 C3' C42 C41' -1.4(19)
C2 C3' C42 C41' 77(5)
C4 C3' C42 C41' 22.4(16)
C3 C3' C42 C4 -23.8(6)
C2 C3' C42 C4 55(5)
C4 C41 C42' C3 25.0(8)
C41' C41 C42' C3 4.9(14)
C41' C41 C42' C4 -20.1(8)
C3' C3 C42' C41 -5.8(15)
C2 C3 C42' C41 -102(3)
C4 C3 C42' C41 -26.3(8)
C3' C3 C42' C4 20.4(9)
C2 C3 C42' C4 -75(3)
C42 C4 C42' C41 74.7(12)
C10 C4 C42' C41 -104.0(7)
C3 C4 C42' C41 156.9(9)
C3' C4 C42' C41 140.4(6)
C41' C4 C42' C41 25.0(11)
C42 C4 C42' C3 -82.2(14)
C10 C4 C42' C3 99.1(4)
C41 C4 C42' C3 -156.9(9)
C3' C4 C42' C3 -16.5(8)
C41' C4 C42' C3 -131.9(9)
C10 C5 C6 O6 178.96(12)
C51 C5 C6 O6 -3.4(2)
C10 C5 C6 C7 -1.0(2)
C51 C5 C6 C7 176.68(16)
O6 C6 C7 C8 178.70(13)
C5 C6 C7 C8 -1.3(2)
O6 C6 C7 C71 .3(2)
C5 C6 C7 C71 -179.77(15)
C6 C7 C8 C9 1.51(19)
C71 C7 C8 C9 179.92(14)
C6 C7 C8 C81 -178.56(15)
C71 C7 C8 C81 -.2(2)
C7 C8 C9 C10 .6(2)
C81 C8 C9 C10 -179.30(15)
C7 C8 C9 O1 -175.26(12)
C81 C8 C9 O1 4.8(2)
C2 O1 C9 C10 15.8(2)
C2 O1 C9 C8 -168.30(15)
C8 C9 C10 C5 -2.9(2)
O1 C9 C10 C5 172.59(13)
C8 C9 C10 C4 178.12(14)
O1 C9 C10 C4 -6.4(2)
C6 C5 C10 C9 3.01(19)
C51 C5 C10 C9 -174.45(17)
C6 C5 C10 C4 -178.13(14)
C51 C5 C10 C4 4.4(3)
C42' C4 C10 C9 -89.0(9)
C42 C4 C10 C9 91.9(3)
C3 C4 C10 C9 -27.2(2)
C41 C4 C10 C9 -141.2(3)
C3' C4 C10 C9 28.8(8)
C41' C4 C10 C9 136.7(12)
C42' C4 C10 C5 92.1(9)
C42 C4 C10 C5 -87.0(3)
C3 C4 C10 C5 153.96(18)
C41 C4 C10 C5 39.9(3)
C3' C4 C10 C5 -150.0(8)
C41' C4 C10 C5 -42.1(12)
